data_7058396
loop_
_publ_author_name
'Karmakar, Anirban'
'Soliman, Mohamed M. A.'
'Alegria, Elisabete C. B. A.'
'R\'ubio, Guilherme M. D. M.'
'Guedes da Silva, M. F\'atima C.'
'Pombeiro, Armando J. L.'

_publ_section_title
;
 A copper-amidocarboxylate based metal organic macrocycle and framework:
 synthesis, structure and catalytic activities towards microwave assisted
 alcohol oxidation and Knoevenagel reactions
;
_journal_issue 25
_journal_name_full 'New Journal of Chemistry'
_journal_page_first 9843
_journal_paper_doi 10.1039/C9NJ02064K
_journal_volume 43
_journal_year 2019
_chemical_formula_sum 'C27 H27 Cu N5 O8'
_chemical_formula_weight 613.07
_space_group_crystal_system monoclinic
_space_group_IT_number 14
_space_group_name_Hall '-P 2yn'
_space_group_name_H-M_alt 'P 1 21/n 1'
_symmetry_space_group_name_Hall '-P 2yn'
_symmetry_space_group_name_H-M 'P 1 21/n 1'
_atom_sites_solution_hydrogens mixed
_audit_creation_method SHELXL-2014/6
_audit_update_record
;
2018-10-15 deposited with the CCDC.    2019-05-20 downloaded from the CCDC.
;
_cell_angle_alpha 90
_cell_angle_beta 93.270(2)
_cell_angle_gamma 90
_cell_formula_units_Z 4
_cell_length_a 9.1236(8)
_cell_length_b 15.7177(14)
_cell_length_c 19.9209(17)
_cell_measurement_reflns_used 5336
_cell_measurement_temperature 296(2)
_cell_measurement_theta_max 25.23
_cell_measurement_theta_min 2.41
_cell_volume 2852.0(4)
_computing_cell_refinement 'Bruker SAINT'
_computing_data_collection 'Bruker APEX2'
_computing_data_reduction 'Bruker SAINT'
_computing_molecular_graphics 'Mercury CSD 3.5.1, 2008'
_computing_publication_material 'WinGX publication routines (Farrugia, 1999)'
_computing_structure_refinement 'SHELXL-2014/6 (Sheldrick, 2014)'
_computing_structure_solution 'SIR97 (Giacovazzo et al, 1999)'
_diffrn_ambient_temperature 296(2)
_diffrn_measured_fraction_theta_full 0.999
_diffrn_measured_fraction_theta_max 0.998
_diffrn_measurement_device_type 'Bruker APEX-II CCD'
_diffrn_measurement_method '\f and \w scans'
_diffrn_radiation_type MoK\a
_diffrn_radiation_wavelength 0.71073
_diffrn_reflns_av_R_equivalents 0.1318
_diffrn_reflns_av_unetI/netI 0.0643
_diffrn_reflns_Laue_measured_fraction_full 0.999
_diffrn_reflns_Laue_measured_fraction_max 0.998
_diffrn_reflns_limit_h_max 10
_diffrn_reflns_limit_h_min -10
_diffrn_reflns_limit_k_max 18
_diffrn_reflns_limit_k_min -18
_diffrn_reflns_limit_l_max 23
_diffrn_reflns_limit_l_min -23
_diffrn_reflns_number 45098
_diffrn_reflns_point_group_measured_fraction_full 0.999
_diffrn_reflns_point_group_measured_fraction_max 0.998
_diffrn_reflns_theta_full 25.242
_diffrn_reflns_theta_max 25.382
_diffrn_reflns_theta_min 2.424
_diffrn_source 'fine-focus sealed tube'
_exptl_absorpt_coefficient_mu 0.823
_exptl_absorpt_correction_T_max 0.86
_exptl_absorpt_correction_T_min 0.81
_exptl_absorpt_correction_type multi-scan
_exptl_absorpt_process_details SADABS
_exptl_crystal_colour Green
_exptl_crystal_density_diffrn 1.428
_exptl_crystal_description Block
_exptl_crystal_F_000 1268
_exptl_crystal_size_max 0.300
_exptl_crystal_size_mid 0.210
_exptl_crystal_size_min 0.160
_refine_diff_density_max 0.810
_refine_diff_density_min -0.319
_refine_diff_density_rms 0.066
_refine_ls_extinction_method none
_refine_ls_goodness_of_fit_ref 1.001
_refine_ls_hydrogen_treatment mixed
_refine_ls_matrix_type full
_refine_ls_number_parameters 334
_refine_ls_number_reflns 5202
_refine_ls_number_restraints 18
_refine_ls_restrained_S_all 1.030
_refine_ls_R_factor_all 0.1104
_refine_ls_R_factor_gt 0.0541
_refine_ls_shift/su_max 0.001
_refine_ls_shift/su_mean 0.000
_refine_ls_structure_factor_coef Fsqd
_refine_ls_weighting_details 'w=1/[\s^2^(Fo^2^)+(0.0459P)^2^+4.5128P] where P=(Fo^2^+2Fc^2^)/3'
_refine_ls_weighting_scheme calc
_refine_ls_wR_factor_gt 0.1089
_refine_ls_wR_factor_ref 0.1314
_reflns_Friedel_coverage 0.000
_reflns_number_gt 3161
_reflns_number_total 5202
_reflns_threshold_expression 'I > 2\s(I)'
_cod_data_source_file c9nj02064k2.cif
_cod_data_source_block 2
_cod_depositor_comments 'Adding full bibliography for 7058395--7058396.cif.'
_cod_database_code 7058396
_shelx_space_group_comment
;
The symmetry employed for this shelxl refinement is uniquely defined
by the following loop, which should always be used as a source of
symmetry information in preference to the above space-group names.
They are only intended as comments.
;
_shelx_estimated_absorpt_t_min 0.790
_shelx_estimated_absorpt_t_max 0.880
_shelxl_version_number 2014/6

loop_
_space_group_symop_operation_xyz
'x, y, z'
'-x+1/2, y+1/2, -z+1/2'
'-x, -y, -z'
'x-1/2, -y-1/2, z-1/2'

loop_
_atom_site_label
_atom_site_type_symbol
_atom_site_fract_x
_atom_site_fract_y
_atom_site_fract_z
_atom_site_U_iso_or_equiv
_atom_site_adp_type
_atom_site_occupancy
_atom_site_site_symmetry_order
_atom_site_calc_flag
_atom_site_refinement_flags_posn
_atom_site_refinement_flags_adp
Cu1 Cu 0.37374(6) 1.04009(4) 0.49922(2) 0.03615(17) Uani 1 1 d . .
O6 O 1.1129(3) 0.5454(2) 0.09905(13) 0.0459(8) Uani 1 1 d . .
O2 O 0.5059(3) 0.85693(19) 0.49154(14) 0.0442(8) Uani 1 1 d . .
O5 O 0.8978(3) 0.4767(2) 0.09637(14) 0.0463(8) Uani 1 1 d . .
O1 O 0.2904(3) 0.9260(2) 0.49255(16) 0.0508(8) Uani 1 1 d . .
N2 N 0.4901(4) 0.4279(2) 0.39310(16) 0.0421(9) Uani 1 1 d . .
O7 O 0.1656(4) 1.1022(2) 0.50392(17) 0.0653(11) Uani 1 1 d . .
O3 O 0.2278(4) 0.4499(2) 0.51588(19) 0.0748(11) Uani 1 1 d . .
N1 N 0.3383(4) 0.5513(3) 0.45436(17) 0.0418(9) Uani 1 1 d . .
O4 O 0.7225(4) 0.3445(3) 0.27467(18) 0.0781(12) Uani 1 1 d . .
N3 N 0.7385(5) 0.4694(3) 0.33164(18) 0.0548(12) Uani 1 1 d . .
C7 C 0.3485(5) 0.7018(3) 0.4748(2) 0.0411(11) Uani 1 1 d . .
H7 H 0.4384 0.7028 0.4550 0.049 Uiso 1 1 calc R U
C21 C 1.0023(5) 0.5147(3) 0.1258(2) 0.0376(11) Uani 1 1 d . .
C2 C 0.2895(5) 0.7764(3) 0.4978(2) 0.0420(11) Uani 1 1 d . .
C1 C 0.3682(5) 0.8599(3) 0.49313(19) 0.0386(10) Uani 1 1 d . .
C9 C 0.3792(5) 0.4037(3) 0.4301(2) 0.0424(11) Uani 1 1 d . .
C6 C 0.2743(5) 0.6250(3) 0.48112(19) 0.0384(11) Uani 1 1 d . .
C19 C 0.9935(5) 0.5266(3) 0.20068(19) 0.0416(11) Uani 1 1 d . .
C13 C 0.5508(5) 0.3675(3) 0.3564(2) 0.0433(11) Uani 1 1 d . .
C20 C 0.8736(5) 0.4931(3) 0.2311(2) 0.0448(12) Uani 1 1 d . .
H20 H 0.8023 0.4632 0.2055 0.054 Uiso 1 1 calc R U
C8 C 0.3082(5) 0.4704(3) 0.4709(2) 0.0459(12) Uani 1 1 d . .
C15 C 0.8594(5) 0.5040(3) 0.2998(2) 0.0500(13) Uani 1 1 d . .
C14 C 0.6784(5) 0.3932(4) 0.3168(2) 0.0520(13) Uani 1 1 d . .
C3 C 0.1571(5) 0.7735(4) 0.5297(2) 0.0532(13) Uani 1 1 d . .
H3 H 0.1170 0.8231 0.5463 0.064 Uiso 1 1 calc R U
C10 C 0.3281(5) 0.3209(4) 0.4313(3) 0.0540(13) Uani 1 1 d . .
H10 H 0.2531 0.3063 0.4589 0.065 Uiso 1 1 calc R U
C18 C 1.0985(6) 0.5715(3) 0.2386(2) 0.0567(14) Uani 1 1 d . .
H18 H 1.1797 0.5939 0.2185 0.068 Uiso 1 1 calc R U
C5 C 0.1424(5) 0.6232(4) 0.5115(2) 0.0536(13) Uani 1 1 d . .
H5 H 0.0916 0.5722 0.5152 0.064 Uiso 1 1 calc R U
C11 C 0.3883(5) 0.2607(4) 0.3921(2) 0.0543(13) Uani 1 1 d . .
H11 H 0.3538 0.2050 0.3916 0.065 Uiso 1 1 calc R U
C12 C 0.5020(5) 0.2844(3) 0.3531(2) 0.0536(13) Uani 1 1 d . .
H12 H 0.5447 0.2452 0.3252 0.064 Uiso 1 1 calc R U
C16 C 0.9647(6) 0.5499(4) 0.3371(2) 0.0640(15) Uani 1 1 d . .
H16 H 0.9555 0.5583 0.3829 0.077 Uiso 1 1 calc R U
C4 C 0.0867(5) 0.6973(4) 0.5362(3) 0.0623(15) Uani 1 1 d . .
H4 H -0.0008 0.6957 0.5579 0.075 Uiso 1 1 calc R U
C17 C 1.0823(6) 0.5829(4) 0.3064(2) 0.0739(18) Uani 1 1 d . .
H17 H 1.1528 0.6137 0.3317 0.089 Uiso 1 1 calc R U
N4 N 0.0701(6) 1.1465(5) 0.5990(2) 0.0914(18) Uani 1 1 d . U
C22 C 0.0792(6) 1.0968(5) 0.5476(3) 0.081(2) Uani 1 1 d . .
H22 H 0.0122 1.0523 0.5438 0.098 Uiso 1 1 calc R U
C23 C 0.1750(12) 1.2154(6) 0.6078(4) 0.150(4) Uani 1 1 d . U
H23A H 0.1237 1.2677 0.6146 0.225 Uiso 1 1 calc R U
H23B H 0.2303 1.2201 0.5684 0.225 Uiso 1 1 calc R U
H23C H 0.2404 1.2039 0.6462 0.225 Uiso 1 1 calc R U
C24 C -0.0468(9) 1.1454(8) 0.6437(4) 0.159(4) Uani 1 1 d . U
H24A H -0.0091 1.1600 0.6882 0.239 Uiso 1 1 calc R U
H24B H -0.0894 1.0896 0.6442 0.239 Uiso 1 1 calc R U
H24C H -0.1203 1.1860 0.6289 0.239 Uiso 1 1 calc R U
H3N H 0.685(10) 0.500(6) 0.371(5) 0.191 Uiso 1 1 d . U
H1N H 0.406(10) 0.556(6) 0.420(5) 0.191 Uiso 1 1 d . U

loop_
_atom_site_aniso_label
_atom_site_aniso_U_11
_atom_site_aniso_U_22
_atom_site_aniso_U_33
_atom_site_aniso_U_23
_atom_site_aniso_U_13
_atom_site_aniso_U_12
Cu1 0.0381(3) 0.0457(3) 0.0257(2) 0.0012(3) 0.01041(19) 0.0084(3)
O6 0.0479(17) 0.063(2) 0.0281(14) -0.0028(16) 0.0111(13) -0.0152(17)
O2 0.0424(19) 0.044(2) 0.0472(18) -0.0027(15) 0.0130(14) 0.0003(15)
O5 0.0491(18) 0.063(2) 0.0279(15) -0.0058(15) 0.0107(13) -0.0145(17)
O1 0.0440(19) 0.045(2) 0.063(2) 0.0004(16) 0.0073(15) 0.0057(16)
N2 0.045(2) 0.053(3) 0.0284(18) 0.0051(17) 0.0047(16) -0.0097(19)
O7 0.054(2) 0.088(3) 0.056(2) 0.004(2) 0.0158(18) 0.031(2)
O3 0.085(3) 0.066(3) 0.078(3) 0.009(2) 0.049(2) -0.008(2)
N1 0.042(2) 0.047(3) 0.037(2) -0.0012(19) 0.0091(16) -0.013(2)
O4 0.105(3) 0.068(3) 0.066(2) -0.017(2) 0.044(2) -0.015(2)
N3 0.071(3) 0.060(3) 0.035(2) -0.007(2) 0.0248(19) -0.021(2)
C7 0.036(2) 0.058(3) 0.030(2) 0.004(2) 0.0013(18) -0.006(2)
C21 0.049(3) 0.039(3) 0.025(2) 0.0041(19) 0.009(2) -0.001(2)
C2 0.040(3) 0.051(3) 0.034(2) 0.005(2) 0.0000(19) 0.002(2)
C1 0.038(3) 0.052(3) 0.026(2) -0.001(2) 0.0040(18) 0.003(3)
C9 0.043(3) 0.047(3) 0.037(2) 0.006(2) 0.004(2) -0.007(2)
C6 0.039(2) 0.048(3) 0.028(2) 0.006(2) 0.0015(18) -0.003(2)
C19 0.051(3) 0.049(3) 0.025(2) 0.002(2) 0.0065(19) -0.006(2)
C13 0.050(3) 0.050(3) 0.030(2) 0.003(2) 0.008(2) -0.005(2)
C20 0.051(3) 0.053(3) 0.031(2) -0.005(2) 0.008(2) -0.011(2)
C8 0.038(2) 0.057(4) 0.044(3) 0.005(2) 0.010(2) -0.011(2)
C15 0.063(3) 0.054(3) 0.035(2) -0.001(2) 0.017(2) -0.011(3)
C14 0.065(3) 0.062(4) 0.030(2) -0.003(2) 0.015(2) -0.005(3)
C3 0.044(3) 0.061(4) 0.055(3) 0.004(3) 0.012(2) 0.005(3)
C10 0.043(3) 0.062(4) 0.057(3) 0.014(3) 0.002(2) -0.012(3)
C18 0.061(3) 0.074(4) 0.036(3) 0.000(2) 0.009(2) -0.018(3)
C5 0.039(3) 0.061(4) 0.062(3) 0.001(3) 0.012(2) -0.011(3)
C11 0.058(3) 0.048(3) 0.056(3) 0.008(3) -0.006(2) -0.011(3)
C12 0.064(3) 0.050(4) 0.047(3) 0.000(2) -0.001(2) -0.004(3)
C16 0.087(4) 0.082(4) 0.024(2) -0.011(3) 0.015(2) -0.028(3)
C4 0.041(3) 0.072(4) 0.076(4) 0.000(3) 0.024(3) -0.004(3)
C17 0.085(4) 0.104(5) 0.033(3) -0.012(3) 0.003(3) -0.044(4)
N4 0.080(3) 0.139(5) 0.056(3) -0.022(3) 0.002(3) 0.050(3)
C22 0.051(3) 0.129(6) 0.064(4) -0.015(4) 0.000(3) 0.025(4)
C23 0.247(11) 0.113(7) 0.087(6) -0.016(5) -0.024(6) 0.029(8)
C24 0.120(6) 0.268(9) 0.092(5) -0.030(6) 0.026(5) 0.050(6)

loop_
_atom_type_symbol
_atom_type_description
_atom_type_scat_dispersion_real
_atom_type_scat_dispersion_imag
_atom_type_scat_source
C C 0.0033 0.0016 'International Tables Vol C Tables 4.2.6.8 and 6.1.1.4'
H H 0.0000 0.0000 'International Tables Vol C Tables 4.2.6.8 and 6.1.1.4'
N N 0.0061 0.0033 'International Tables Vol C Tables 4.2.6.8 and 6.1.1.4'
O O 0.0106 0.0060 'International Tables Vol C Tables 4.2.6.8 and 6.1.1.4'
Cu Cu 0.3201 1.2651 'International Tables Vol C Tables 4.2.6.8 and 6.1.1.4'

loop_
_geom_angle_atom_site_label_1
_geom_angle_atom_site_label_2
_geom_angle_atom_site_label_3
_geom_angle
_geom_angle_site_symmetry_1
_geom_angle_site_symmetry_3
O1 Cu1 O5 87.98(14) . 4_576
O1 Cu1 O2 168.82(13) . 3_676
O5 Cu1 O2 89.30(13) 4_576 3_676
O1 Cu1 O6 91.00(14) . 2_655
O5 Cu1 O6 168.69(12) 4_576 2_655
O2 Cu1 O6 89.54(13) 3_676 2_655
O1 Cu1 O7 94.51(14) . .
O5 Cu1 O7 93.89(13) 4_576 .
O2 Cu1 O7 96.50(14) 3_676 .
O6 Cu1 O7 97.42(12) 2_655 .
O1 Cu1 Cu1 84.14(10) . 3_676
O5 Cu1 Cu1 82.80(9) 4_576 3_676
O2 Cu1 Cu1 84.75(9) 3_676 3_676
O6 Cu1 Cu1 85.89(9) 2_655 3_676
O7 Cu1 Cu1 176.46(10) . 3_676
C21 O6 Cu1 120.0(3) . 2_645
C1 O2 Cu1 121.4(3) . 3_676
C21 O5 Cu1 124.9(3) . 4_675
C1 O1 Cu1 122.8(3) . .
C13 N2 C9 116.7(4) . .
C22 O7 Cu1 128.0(4) . .
C8 N1 C6 126.0(4) . .
C8 N1 H1N 113(6) . .
C6 N1 H1N 121(6) . .
C14 N3 C15 124.3(4) . .
C14 N3 H3N 111(5) . .
C15 N3 H3N 124(5) . .
C2 C7 C6 120.4(4) . .
C2 C7 H7 119.8 . .
C6 C7 H7 119.8 . .
O5 C21 O6 126.4(4) . .
O5 C21 C19 116.3(4) . .
O6 C21 C19 117.3(4) . .
C7 C2 C3 119.1(5) . .
C7 C2 C1 121.7(4) . .
C3 C2 C1 119.1(4) . .
O1 C1 O2 126.4(4) . .
O1 C1 C2 116.8(4) . .
O2 C1 C2 116.8(4) . .
N2 C9 C10 122.8(4) . .
N2 C9 C8 117.7(4) . .
C10 C9 C8 119.5(4) . .
C5 C6 C7 119.9(5) . .
C5 C6 N1 122.5(4) . .
C7 C6 N1 117.6(4) . .
C18 C19 C20 119.8(4) . .
C18 C19 C21 122.0(4) . .
C20 C19 C21 118.2(4) . .
N2 C13 C12 123.7(4) . .
N2 C13 C14 117.1(4) . .
C12 C13 C14 119.2(5) . .
C19 C20 C15 120.2(4) . .
C19 C20 H20 119.9 . .
C15 C20 H20 119.9 . .
O3 C8 N1 124.3(5) . .
O3 C8 C9 120.4(5) . .
N1 C8 C9 115.3(4) . .
C16 C15 C20 119.4(4) . .
C16 C15 N3 119.8(4) . .
C20 C15 N3 120.8(4) . .
O4 C14 N3 124.4(4) . .
O4 C14 C13 119.3(5) . .
N3 C14 C13 116.3(4) . .
C4 C3 C2 119.7(5) . .
C4 C3 H3 120.2 . .
C2 C3 H3 120.2 . .
C11 C10 C9 119.7(5) . .
C11 C10 H10 120.1 . .
C9 C10 H10 120.1 . .
C17 C18 C19 119.5(4) . .
C17 C18 H18 120.2 . .
C19 C18 H18 120.2 . .
C4 C5 C6 119.3(5) . .
C4 C5 H5 120.4 . .
C6 C5 H5 120.4 . .
C10 C11 C12 118.4(5) . .
C10 C11 H11 120.8 . .
C12 C11 H11 120.8 . .
C13 C12 C11 118.6(5) . .
C13 C12 H12 120.7 . .
C11 C12 H12 120.7 . .
C17 C16 C15 119.8(4) . .
C17 C16 H16 120.1 . .
C15 C16 H16 120.1 . .
C3 C4 C5 121.5(5) . .
C3 C4 H4 119.2 . .
C5 C4 H4 119.2 . .
C16 C17 C18 121.3(5) . .
C16 C17 H17 119.4 . .
C18 C17 H17 119.4 . .
C22 N4 C24 124.8(8) . .
C22 N4 C23 118.3(7) . .
C24 N4 C23 116.4(7) . .
O7 C22 N4 127.0(7) . .
O7 C22 H22 116.5 . .
N4 C22 H22 116.5 . .
N4 C23 H23A 109.5 . .
N4 C23 H23B 109.5 . .
H23A C23 H23B 109.5 . .
N4 C23 H23C 109.5 . .
H23A C23 H23C 109.5 . .
H23B C23 H23C 109.5 . .
N4 C24 H24A 109.5 . .
N4 C24 H24B 109.5 . .
H24A C24 H24B 109.5 . .
N4 C24 H24C 109.5 . .
H24A C24 H24C 109.5 . .
H24B C24 H24C 109.5 . .

loop_
_geom_bond_atom_site_label_1
_geom_bond_atom_site_label_2
_geom_bond_distance
_geom_bond_site_symmetry_2
Cu1 O1 1.949(3) .
Cu1 O5 1.953(3) 4_576
Cu1 O2 1.959(3) 3_676
Cu1 O6 1.970(3) 2_655
Cu1 O7 2.142(3) .
Cu1 Cu1 2.6246(10) 3_676
O6 C21 1.264(5) .
O6 Cu1 1.970(3) 2_645
O2 C1 1.260(5) .
O2 Cu1 1.959(3) 3_676
O5 C21 1.244(5) .
O5 Cu1 1.953(3) 4_675
O1 C1 1.258(5) .
N2 C13 1.336(6) .
N2 C9 1.340(5) .
O7 C22 1.209(6) .
O3 C8 1.233(5) .
N1 C8 1.345(6) .
N1 C6 1.416(6) .
N1 H1N 0.95(9) .
O4 C14 1.221(5) .
N3 C14 1.343(6) .
N3 C15 1.412(6) .
N3 H3N 1.06(9) .
C7 C2 1.380(6) .
C7 C6 1.393(6) .
C7 H7 0.9300 .
C21 C19 1.509(5) .
C2 C3 1.396(6) .
C2 C1 1.501(7) .
C9 C10 1.384(7) .
C9 C8 1.496(7) .
C6 C5 1.378(6) .
C19 C18 1.379(6) .
C19 C20 1.384(6) .
C13 C12 1.381(7) .
C13 C14 1.499(6) .
C20 C15 1.394(6) .
C20 H20 0.9300 .
C15 C16 1.383(7) .
C3 C4 1.369(7) .
C3 H3 0.9300 .
C10 C11 1.362(7) .
C10 H10 0.9300 .
C18 C17 1.379(6) .
C18 H18 0.9300 .
C5 C4 1.374(7) .
C5 H5 0.9300 .
C11 C12 1.382(7) .
C11 H11 0.9300 .
C12 H12 0.9300 .
C16 C17 1.368(7) .
C16 H16 0.9300 .
C4 H4 0.9300 .
C17 H17 0.9300 .
N4 C22 1.294(7) .
N4 C24 1.428(9) .
N4 C23 1.449(10) .
C22 H22 0.9300 .
C23 H23A 0.9600 .
C23 H23B 0.9600 .
C23 H23C 0.9600 .
C24 H24A 0.9600 .
C24 H24B 0.9600 .
C24 H24C 0.9600 .

loop_
_geom_hbond_atom_site_label_D
_geom_hbond_atom_site_label_H
_geom_hbond_atom_site_label_A
_geom_hbond_distance_DH
_geom_hbond_distance_HA
_geom_hbond_distance_DA
_geom_hbond_angle_DHA
_geom_hbond_site_symmetry_A
C5 H5 O3 0.93 2.29 2.833(7) 116.8 .
C24 H24A O4 0.96 2.65 3.483(10) 145.5 4_576
N3 H3N O3 1.06(9) 2.47(9) 3.290(5) 133(6) 3_666
N1 H1N N2 0.95(9) 2.23(9) 2.713(6) 111(7) .
C5 H5 O3 0.93 2.29 2.833(7) 116.8 .
C24 H24A O4 0.96 2.65 3.483(10) 145.5 4_576
N3 H3N O3 1.06(9) 2.47(9) 3.290(5) 133(6) 3_666
N1 H1N N2 0.95(9) 2.23(9) 2.713(6) 111(7) .
